data_9009550
loop_
_publ_author_name
'Ilyushin, G. D.'
'Voronkov, A. A.'
'Nevskii, N. N.'
'Ilyukhin, V. V.'
'Belov, N. V.'

_publ_section_title
;
 Crystal structure of hilairite, Na2ZrSi3O9*3H2O
;
_journal_name_full 'Doklady Akademii Nauk SSSR'
_journal_page_first 1118
_journal_page_last 1120
_journal_volume 260
_journal_year 1981
_chemical_formula_sum 'H12 Na3.634 O24 Si6 Zr2'
_chemical_name_mineral Hilairite
_space_group_IT_number 155
_symmetry_space_group_name_Hall 'R 3 2"'
_symmetry_space_group_name_H-M 'R 3 2 :H'
_cell_angle_alpha 90
_cell_angle_beta 90
_cell_angle_gamma 120
_cell_formula_units_Z 3
_cell_length_a 10.556
_cell_length_b 10.556
_cell_length_c 15.855
_cell_volume 1530.015
_database_code_amcsd 0012472
_exptl_crystal_density_diffrn 2.704
_cod_original_sg_symbol_H-M 'R 3 2'
_cod_original_formula_sum 'Na3.634 Zr2 Si6 O24 H12'
_cod_database_code 9009550

loop_
_space_group_symop_operation_xyz
x,y,z
2/3+x,1/3+y,1/3+z
1/3+x,2/3+y,2/3+z
-x,-x+y,-z
2/3-x,1/3-x+y,1/3-z
1/3-x,2/3-x+y,2/3-z
y,x,-z
2/3+y,1/3+x,1/3-z
1/3+y,2/3+x,2/3-z
x-y,-y,-z
2/3+x-y,1/3-y,1/3-z
1/3+x-y,2/3-y,2/3-z
-y,x-y,z
2/3-y,1/3+x-y,1/3+z
1/3-y,2/3+x-y,2/3+z
-x+y,-x,z
2/3-x+y,1/3-x,1/3+z
1/3-x+y,2/3-x,2/3+z

loop_
_atom_site_label
_atom_site_fract_x
_atom_site_fract_y
_atom_site_fract_z
_atom_site_occupancy
_atom_site_U_iso_or_equiv
_atom_site_type_symbol
_atom_site_attached_hydrogens
Na1 0.00000 0.00000 0.19700 0.80000 0.10005 Na 0
Na2 0.38880 0.00000 0.50000 0.67800 0.03293 Na 0
Zr1 0.00000 0.00000 0.00000 1.00000 0.01507 Zr 0
Zr2 0.00000 0.00000 0.50000 1.00000 0.01267 Zr 0
Si 0.41740 0.41280 0.24860 1.00000 0.00912 Si 0
O1 0.09210 0.18460 0.07680 1.00000 0.01507 O 0
O2 0.09890 0.19020 0.57200 1.00000 0.01494 O 0
O3 0.65390 0.00000 0.00000 1.00000 0.01507 O 0
O4 0.64340 0.00000 0.50000 1.00000 0.01545 O 0
Wat 0.50000 0.14600 0.06300 1.00000 0.04597 O 2

loop_
_cod_changelog_entry_id
_cod_changelog_entry_author
_cod_changelog_entry_date
_cod_changelog_entry_text
1
;cod-tools version 3.8.0
Id: cif_guess_AMCSD_atom_types 9574 2023-05-10 09:00:05Z saulius
;
2023-05-10T18:51:54+03:00
;Derived atom types and hydrogen counts
from atom names that follow the AMCSD naming convention
(Wat == water, O-H == hydroxyl).
;

loop_
_cod_related_entry_id
_cod_related_entry_database
_cod_related_entry_code
1 AMCSD 0012472
